data_7024950
loop_
_publ_author_name
'Ramasamy, Karthik'
'Malik, Mohammad A.'
'O'Brien, Paul'
'Raftery, James'

_publ_section_title
;
 Metal complexes of thiobiurets and dithiobiurets: Novel single source
 precursors for metal sulfide thin film nanostructures.
;
_journal_issue 6
_journal_name_full 'Dalton transactions (Cambridge, England : 2003)'
_journal_page_first 1460
_journal_page_last 1463
_journal_paper_doi 10.1039/b923179j
_journal_volume 39
_journal_year 2010
_chemical_formula_sum 'C28 H56 Cu N6 O2 S2'
_chemical_formula_weight 636.45
_chemical_name_systematic
;
?
;
_space_group_IT_number 2
_symmetry_cell_setting triclinic
_symmetry_space_group_name_Hall '-P 1'
_symmetry_space_group_name_H-M 'P -1'
_atom_sites_solution_hydrogens geom
_atom_sites_solution_primary direct
_atom_sites_solution_secondary difmap
_audit_creation_method SHELXL-97
_cell_angle_alpha 65.992(6)
_cell_angle_beta 72.469(5)
_cell_angle_gamma 79.123(6)
_cell_formula_units_Z 1
_cell_length_a 7.952(2)
_cell_length_b 11.127(3)
_cell_length_c 11.142(3)
_cell_measurement_reflns_used 241
_cell_measurement_temperature 100(2)
_cell_measurement_theta_max 16.307
_cell_measurement_theta_min 2.2785
_cell_volume 856.3(4)
_computing_cell_refinement 'Bruker SMART'
_computing_data_collection 'Bruker SMART'
_computing_data_reduction 'Bruker SAINT'
_computing_molecular_graphics 'Bruker SHELXTL'
_computing_publication_material 'Bruker SHELXTL'
_computing_structure_refinement 'SHELXL-97 (Sheldrick, 1997)'
_computing_structure_solution 'SHELXS-97 (Sheldrick, 1990)'
_diffrn_ambient_temperature 100(2)
_diffrn_measured_fraction_theta_full 0.981
_diffrn_measured_fraction_theta_max 0.887
_diffrn_measurement_device_type 'CCD area detector'
_diffrn_measurement_method 'phi and omega scans'
_diffrn_radiation_monochromator graphite
_diffrn_radiation_source 'fine-focus sealed tube'
_diffrn_radiation_type MoK\a
_diffrn_radiation_wavelength 0.71073
_diffrn_reflns_av_R_equivalents 0.0877
_diffrn_reflns_av_sigmaI/netI 0.4533
_diffrn_reflns_limit_h_max 10
_diffrn_reflns_limit_h_min -10
_diffrn_reflns_limit_k_max 9
_diffrn_reflns_limit_k_min -14
_diffrn_reflns_limit_l_max 11
_diffrn_reflns_limit_l_min -14
_diffrn_reflns_number 5384
_diffrn_reflns_theta_full 25.00
_diffrn_reflns_theta_max 28.35
_diffrn_reflns_theta_min 2.01
_exptl_absorpt_coefficient_mu 0.792
_exptl_absorpt_correction_type none
_exptl_crystal_colour yellow
_exptl_crystal_density_diffrn 1.234
_exptl_crystal_density_method 'not measured'
_exptl_crystal_description plate
_exptl_crystal_F_000 343
_exptl_crystal_size_max 0.30
_exptl_crystal_size_mid 0.10
_exptl_crystal_size_min 0.03
_refine_diff_density_max 0.445
_refine_diff_density_min -0.472
_refine_diff_density_rms 0.071
_refine_ls_extinction_method none
_refine_ls_goodness_of_fit_ref 0.491
_refine_ls_hydrogen_treatment constr
_refine_ls_matrix_type full
_refine_ls_number_parameters 186
_refine_ls_number_reflns 3796
_refine_ls_number_restraints 0
_refine_ls_restrained_S_all 0.491
_refine_ls_R_factor_all 0.1681
_refine_ls_R_factor_gt 0.0471
_refine_ls_shift/su_max 0.000
_refine_ls_shift/su_mean 0.000
_refine_ls_structure_factor_coef Fsqd
_refine_ls_weighting_details 'calc w=1/[\s^2^(Fo^2^)+(0.0000P)^2^+0.0000P] where P=(Fo^2^+2Fc^2^)/3'
_refine_ls_weighting_scheme calc
_refine_ls_wR_factor_gt 0.0682
_refine_ls_wR_factor_ref 0.0896
_reflns_number_gt 1131
_reflns_number_total 3796
_reflns_threshold_expression >2sigma(I)
_cod_data_source_file b923179j.txt
_cod_data_source_block s3006p
_cod_depositor_comments
;
The following automatic conversions were performed:

'_symmetry_cell_setting' value 'Triclinic' changed to 'triclinic'
according to /home/saulius/struct/CIF-dictionaries/cif_core.dic
dictionary named 'cif_core.dic' version 2.4.2 from 2011-04-26.

Automatic conversion script
Id: cif_fix_values 1891 2012-01-12 08:04:46Z andrius 
;
_cod_original_cell_volume 856.2(4)
_cod_original_sg_symbol_H-M P-1
_cod_database_code 7024950

loop_
_symmetry_equiv_pos_as_xyz
'x, y, z'
'-x, -y, -z'

loop_
_atom_site_label
_atom_site_type_symbol
_atom_site_fract_x
_atom_site_fract_y
_atom_site_fract_z
_atom_site_U_iso_or_equiv
_atom_site_adp_type
_atom_site_occupancy
_atom_site_symmetry_multiplicity
_atom_site_calc_flag
_atom_site_refinement_flags
C1 C 0.2304(6) 0.4803(4) -0.3312(4) 0.0254(13) Uani 1 1 d .
H1 H 0.3509 0.5104 -0.3542 0.030 Uiso 1 1 calc R
C2 C 0.2353(6) 0.4185(5) -0.4297(4) 0.0367(15) Uani 1 1 d .
H2A H 0.3229 0.3425 -0.4186 0.055 Uiso 1 1 calc R
H2B H 0.2677 0.4834 -0.5226 0.055 Uiso 1 1 calc R
H2C H 0.1184 0.3893 -0.4121 0.055 Uiso 1 1 calc R
C3 C 0.1009(6) 0.6025(4) -0.3446(5) 0.0404(15) Uani 1 1 d .
H3A H -0.0197 0.5774 -0.3226 0.061 Uiso 1 1 calc R
H3B H 0.1310 0.6670 -0.4379 0.061 Uiso 1 1 calc R
H3C H 0.1081 0.6416 -0.2819 0.061 Uiso 1 1 calc R
C4 C 0.0264(6) 0.3229(4) -0.1373(5) 0.0234(12) Uani 1 1 d .
H4 H -0.0361 0.3657 -0.2118 0.028 Uiso 1 1 calc R
C5 C 0.0467(6) 0.1758(4) -0.1105(5) 0.0377(15) Uani 1 1 d .
H5A H 0.1332 0.1597 -0.1873 0.057 Uiso 1 1 calc R
H5B H -0.0676 0.1463 -0.0992 0.057 Uiso 1 1 calc R
H5C H 0.0878 0.1267 -0.0276 0.057 Uiso 1 1 calc R
C6 C -0.0937(6) 0.3538(5) -0.0166(4) 0.0335(14) Uani 1 1 d .
H6A H -0.0491 0.3022 0.0642 0.050 Uiso 1 1 calc R
H6B H -0.2139 0.3310 -0.0005 0.050 Uiso 1 1 calc R
H6C H -0.0955 0.4481 -0.0357 0.050 Uiso 1 1 calc R
C7 C 0.3059(6) 0.3606(4) -0.1088(5) 0.0221(12) Uani 1 1 d .
C8 C 0.3420(6) 0.2521(5) 0.1129(5) 0.0236(13) Uani 1 1 d .
C9 C 0.4174(6) 0.1082(4) 0.3272(4) 0.0231(12) Uani 1 1 d .
H9 H 0.4120 0.0117 0.3835 0.028 Uiso 1 1 calc R
C10 C 0.6115(6) 0.1358(4) 0.2894(5) 0.0329(14) Uani 1 1 d .
H10A H 0.6820 0.0910 0.2287 0.049 Uiso 1 1 calc R
H10B H 0.6542 0.1030 0.3718 0.049 Uiso 1 1 calc R
H10C H 0.6229 0.2310 0.2433 0.049 Uiso 1 1 calc R
C11 C 0.3011(6) 0.1787(4) 0.4187(4) 0.0276(13) Uani 1 1 d .
H11A H 0.3184 0.2732 0.3750 0.041 Uiso 1 1 calc R
H11B H 0.3331 0.1427 0.5057 0.041 Uiso 1 1 calc R
H11C H 0.1767 0.1654 0.4342 0.041 Uiso 1 1 calc R
C12 C 0.2908(6) 0.0164(4) 0.2039(5) 0.0222(12) Uani 1 1 d .
H12 H 0.2543 0.0480 0.1169 0.027 Uiso 1 1 calc R
C13 C 0.4365(6) -0.0947(4) 0.2013(5) 0.0407(15) Uani 1 1 d .
H13A H 0.5424 -0.0585 0.1309 0.061 Uiso 1 1 calc R
H13B H 0.3956 -0.1609 0.1816 0.061 Uiso 1 1 calc R
H13C H 0.4649 -0.1361 0.2898 0.061 Uiso 1 1 calc R
C14 C 0.1290(6) -0.0334(4) 0.3182(4) 0.0364(15) Uani 1 1 d .
H14A H 0.1611 -0.0691 0.4052 0.055 Uiso 1 1 calc R
H14B H 0.0836 -0.1029 0.3066 0.055 Uiso 1 1 calc R
H14C H 0.0377 0.0395 0.3168 0.055 Uiso 1 1 calc R
Cu1 Cu 0.5000 0.5000 0.0000 0.0199(3) Uani 1 2 d S
N1 N 0.1969(5) 0.3842(3) -0.1895(4) 0.0189(10) Uani 1 1 d .
N2 N 0.2687(5) 0.2654(3) 0.0128(4) 0.0214(10) Uani 1 1 d .
N3 N 0.3526(5) 0.1294(4) 0.2091(4) 0.0205(10) Uani 1 1 d .
O1 O 0.3907(4) 0.3450(3) 0.1315(3) 0.0256(9) Uani 1 1 d .
S1 S 0.49703(16) 0.44868(12) -0.17691(12) 0.0239(4) Uani 1 1 d .

loop_
_atom_site_aniso_label
_atom_site_aniso_U_11
_atom_site_aniso_U_22
_atom_site_aniso_U_33
_atom_site_aniso_U_23
_atom_site_aniso_U_13
_atom_site_aniso_U_12
C1 0.027(3) 0.033(3) 0.017(3) -0.005(3) -0.011(3) -0.005(3)
C2 0.044(4) 0.043(4) 0.023(3) -0.012(3) -0.015(3) 0.005(3)
C3 0.054(4) 0.025(3) 0.043(4) -0.008(3) -0.024(3) 0.003(3)
C4 0.026(3) 0.023(3) 0.022(3) -0.003(3) -0.017(3) 0.001(2)
C5 0.041(4) 0.032(3) 0.045(4) -0.007(3) -0.025(3) -0.005(3)
C6 0.019(3) 0.045(4) 0.036(3) -0.011(3) -0.011(3) -0.004(3)
C7 0.023(3) 0.012(3) 0.032(3) -0.007(2) -0.011(3) 0.001(2)
C8 0.010(3) 0.025(3) 0.027(3) -0.005(3) -0.004(2) 0.003(2)
C9 0.025(3) 0.019(3) 0.024(3) -0.004(2) -0.010(3) -0.002(2)
C10 0.029(4) 0.030(3) 0.033(3) 0.000(3) -0.014(3) -0.005(3)
C11 0.029(3) 0.027(3) 0.024(3) -0.006(3) -0.011(3) 0.003(2)
C12 0.023(3) 0.019(3) 0.029(3) -0.009(2) -0.013(3) 0.000(2)
C13 0.049(4) 0.021(3) 0.058(4) -0.020(3) -0.025(3) 0.013(3)
C14 0.040(4) 0.037(3) 0.039(4) -0.013(3) -0.016(3) -0.010(3)
Cu1 0.0190(6) 0.0161(6) 0.0252(6) -0.0052(5) -0.0112(5) 0.0007(5)
N1 0.019(3) 0.019(2) 0.018(2) -0.0046(19) -0.007(2) -0.0013(19)
N2 0.017(3) 0.023(3) 0.026(3) -0.008(2) -0.010(2) -0.0028(19)
N3 0.021(3) 0.016(2) 0.025(3) -0.004(2) -0.012(2) -0.0001(19)
O1 0.027(2) 0.015(2) 0.035(2) -0.0018(17) -0.0158(18) -0.0072(16)
S1 0.0217(9) 0.0276(9) 0.0245(8) -0.0087(7) -0.0079(7) -0.0054(7)

loop_
_atom_type_symbol
_atom_type_description
_atom_type_scat_dispersion_real
_atom_type_scat_dispersion_imag
_atom_type_scat_source
C C 0.0033 0.0016 'International Tables Vol C Tables 4.2.6.8 and 6.1.1.4'
H H 0.0000 0.0000 'International Tables Vol C Tables 4.2.6.8 and 6.1.1.4'
N N 0.0061 0.0033 'International Tables Vol C Tables 4.2.6.8 and 6.1.1.4'
O O 0.0106 0.0060 'International Tables Vol C Tables 4.2.6.8 and 6.1.1.4'
S S 0.1246 0.1234 'International Tables Vol C Tables 4.2.6.8 and 6.1.1.4'
Cu Cu 0.3201 1.2651 'International Tables Vol C Tables 4.2.6.8 and 6.1.1.4'

loop_
_geom_angle_atom_site_label_1
_geom_angle_atom_site_label_2
_geom_angle_atom_site_label_3
_geom_angle
_geom_angle_site_symmetry_1
_geom_angle_site_symmetry_3
N1 C1 C2 112.2(4) . .
N1 C1 C3 111.2(4) . .
C2 C1 C3 113.0(4) . .
N1 C1 H1 106.7 . .
C2 C1 H1 106.7 . .
C3 C1 H1 106.7 . .
C1 C2 H2A 109.5 . .
C1 C2 H2B 109.5 . .
H2A C2 H2B 109.5 . .
C1 C2 H2C 109.5 . .
H2A C2 H2C 109.5 . .
H2B C2 H2C 109.5 . .
C1 C3 H3A 109.5 . .
C1 C3 H3B 109.5 . .
H3A C3 H3B 109.5 . .
C1 C3 H3C 109.5 . .
H3A C3 H3C 109.5 . .
H3B C3 H3C 109.5 . .
N1 C4 C6 112.7(4) . .
N1 C4 C5 113.6(4) . .
C6 C4 C5 112.4(4) . .
N1 C4 H4 105.8 . .
C6 C4 H4 105.8 . .
C5 C4 H4 105.8 . .
C4 C5 H5A 109.5 . .
C4 C5 H5B 109.5 . .
H5A C5 H5B 109.5 . .
C4 C5 H5C 109.5 . .
H5A C5 H5C 109.5 . .
H5B C5 H5C 109.5 . .
C4 C6 H6A 109.5 . .
C4 C6 H6B 109.5 . .
H6A C6 H6B 109.5 . .
C4 C6 H6C 109.5 . .
H6A C6 H6C 109.5 . .
H6B C6 H6C 109.5 . .
N2 C7 N1 117.4(4) . .
N2 C7 S1 124.4(3) . .
N1 C7 S1 118.0(3) . .
O1 C8 N2 126.5(4) . .
O1 C8 N3 116.5(4) . .
N2 C8 N3 116.8(4) . .
N3 C9 C11 114.0(4) . .
N3 C9 C10 113.1(4) . .
C11 C9 C10 111.7(4) . .
N3 C9 H9 105.8 . .
C11 C9 H9 105.8 . .
C10 C9 H9 105.8 . .
C9 C10 H10A 109.5 . .
C9 C10 H10B 109.5 . .
H10A C10 H10B 109.5 . .
C9 C10 H10C 109.5 . .
H10A C10 H10C 109.5 . .
H10B C10 H10C 109.5 . .
C9 C11 H11A 109.5 . .
C9 C11 H11B 109.5 . .
H11A C11 H11B 109.5 . .
C9 C11 H11C 109.5 . .
H11A C11 H11C 109.5 . .
H11B C11 H11C 109.5 . .
N3 C12 C14 111.4(4) . .
N3 C12 C13 112.5(4) . .
C14 C12 C13 111.3(4) . .
N3 C12 H12 107.1 . .
C14 C12 H12 107.1 . .
C13 C12 H12 107.1 . .
C12 C13 H13A 109.5 . .
C12 C13 H13B 109.5 . .
H13A C13 H13B 109.5 . .
C12 C13 H13C 109.5 . .
H13A C13 H13C 109.5 . .
H13B C13 H13C 109.5 . .
C12 C14 H14A 109.5 . .
C12 C14 H14B 109.5 . .
H14A C14 H14B 109.5 . .
C12 C14 H14C 109.5 . .
H14A C14 H14C 109.5 . .
H14B C14 H14C 109.5 . .
O1 Cu1 O1 180.00(13) . 2_665
O1 Cu1 S1 86.90(10) . 2_665
O1 Cu1 S1 93.10(9) 2_665 2_665
O1 Cu1 S1 93.10(10) . .
O1 Cu1 S1 86.90(9) 2_665 .
S1 Cu1 S1 179.999(1) 2_665 .
C7 N1 C1 123.1(4) . .
C7 N1 C4 121.5(4) . .
C1 N1 C4 115.2(3) . .
C7 N2 C8 122.6(4) . .
C8 N3 C12 121.7(4) . .
C8 N3 C9 120.3(4) . .
C12 N3 C9 117.9(4) . .
C8 O1 Cu1 128.8(3) . .
C7 S1 Cu1 101.14(17) . .

loop_
_geom_bond_atom_site_label_1
_geom_bond_atom_site_label_2
_geom_bond_distance
_geom_bond_site_symmetry_2
C1 N1 1.479(5) .
C1 C2 1.502(5) .
C1 C3 1.527(6) .
C1 H1 1.0000 .
C2 H2A 0.9800 .
C2 H2B 0.9800 .
C2 H2C 0.9800 .
C3 H3A 0.9800 .
C3 H3B 0.9800 .
C3 H3C 0.9800 .
C4 N1 1.481(5) .
C4 C6 1.522(6) .
C4 C5 1.525(5) .
C4 H4 1.0000 .
C5 H5A 0.9800 .
C5 H5B 0.9800 .
C5 H5C 0.9800 .
C6 H6A 0.9800 .
C6 H6B 0.9800 .
C6 H6C 0.9800 .
C7 N2 1.324(5) .
C7 N1 1.349(5) .
C7 S1 1.763(4) .
C8 O1 1.280(5) .
C8 N2 1.352(5) .
C8 N3 1.357(5) .
C9 N3 1.471(5) .
C9 C11 1.522(6) .
C9 C10 1.528(6) .
C9 H9 1.0000 .
C10 H10A 0.9800 .
C10 H10B 0.9800 .
C10 H10C 0.9800 .
C11 H11A 0.9800 .
C11 H11B 0.9800 .
C11 H11C 0.9800 .
C12 N3 1.461(5) .
C12 C14 1.514(6) .
C12 C13 1.530(6) .
C12 H12 1.0000 .
C13 H13A 0.9800 .
C13 H13B 0.9800 .
C13 H13C 0.9800 .
C14 H14A 0.9800 .
C14 H14B 0.9800 .
C14 H14C 0.9800 .
Cu1 O1 1.902(3) .
Cu1 O1 1.902(3) 2_665
Cu1 S1 2.2717(13) 2_665
Cu1 S1 2.2717(13) .

loop_
_geom_torsion_atom_site_label_1
_geom_torsion_atom_site_label_2
_geom_torsion_atom_site_label_3
_geom_torsion_atom_site_label_4
_geom_torsion
_geom_torsion_site_symmetry_1
N2 C7 N1 C1 -175.2(4) .
S1 C7 N1 C1 -0.3(6) .
N2 C7 N1 C4 10.2(7) .
S1 C7 N1 C4 -174.9(3) .
C2 C1 N1 C7 124.1(5) .
C3 C1 N1 C7 -108.4(5) .
C2 C1 N1 C4 -61.0(5) .
C3 C1 N1 C4 66.5(5) .
C6 C4 N1 C7 56.8(6) .
C5 C4 N1 C7 -72.5(6) .
C6 C4 N1 C1 -118.2(4) .
C5 C4 N1 C1 112.5(4) .
N1 C7 N2 C8 -164.8(4) .
S1 C7 N2 C8 20.7(7) .
O1 C8 N2 C7 30.8(7) .
N3 C8 N2 C7 -154.6(4) .
O1 C8 N3 C12 176.2(4) .
N2 C8 N3 C12 1.1(6) .
O1 C8 N3 C9 0.0(6) .
N2 C8 N3 C9 -175.1(4) .
C14 C12 N3 C8 -112.0(5) .
C13 C12 N3 C8 122.2(5) .
C14 C12 N3 C9 64.2(5) .
C13 C12 N3 C9 -61.5(5) .
C11 C9 N3 C8 63.6(5) .
C10 C9 N3 C8 -65.3(6) .
C11 C9 N3 C12 -112.8(4) .
C10 C9 N3 C12 118.3(4) .
N2 C8 O1 Cu1 -37.9(7) .
N3 C8 O1 Cu1 147.5(3) .
O1 Cu1 O1 C8 64(5) 2_665
S1 Cu1 O1 C8 -179.2(4) 2_665
S1 Cu1 O1 C8 0.8(4) .
N2 C7 S1 Cu1 -47.4(4) .
N1 C7 S1 Cu1 138.1(3) .
O1 Cu1 S1 C7 30.66(18) .
O1 Cu1 S1 C7 -149.34(18) 2_665
S1 Cu1 S1 C7 151(27) 2_665
